data_4315713
loop_
_publ_author_name
'Kenji Matsumoto'
'Keita Suzuki'
'Toshiaki Tsukuda'
'Taro Tsubomura'

_publ_contact_author_address
;
 3-3-1 Kichijoji-kitamachi, Musashino, Tokyo, 180-8633, Japan
;
_publ_contact_author_email tsubomura@st.seikei.ac.jp
_publ_contact_author_fax +81-422-37-3871
_publ_contact_author_name 'Taro Tsubomura'
_publ_contact_author_phone +81-422-37-3752
_publ_section_title
;
 A Chiral 2,6-Bis(Oxazolinyl)Pyridine Ligand with Amide Groups to Form
 Isomorphous Complexes through All the Lanthanoid Series
;
_journal_name_full 'Inorganic Chemistry'
_journal_page_first 4717
_journal_page_last 4719
_journal_paper_doi 10.1021/ic901743q
_journal_volume 49
_journal_year 2010
_chemical_absolute_configuration rmad
_chemical_formula_moiety 'C42 H60 N13 O18 Sm '
_chemical_formula_sum 'C42 H60 N13 O18 Sm'
_chemical_formula_weight 1185.41
_chemical_name_common '[Sm((S,S)-tBu-pbxa)2](NO3)3'
_space_group_IT_number 18
_symmetry_cell_setting orthorhombic
_symmetry_Int_Tables_number 18
_symmetry_space_group_name_Hall 'P 2 2ab'
_symmetry_space_group_name_H-M 'P 21 21 2'
_cell_angle_alpha 90.0000
_cell_angle_beta 90.0000
_cell_angle_gamma 90.0000
_cell_formula_units_Z 2
_cell_length_a 21.666(3)
_cell_length_b 12.690(2)
_cell_length_c 10.8003(14)
_cell_measurement_reflns_used 8148
_cell_measurement_temperature 123.1
_cell_measurement_theta_max 27.5
_cell_measurement_theta_min 3.1
_cell_volume 2969.5(7)
_computing_cell_refinement CrystalClear
_computing_data_collection CrystalClear
_computing_data_reduction CrystalStructure
_computing_publication_material 'CrystalStructure 3.8'
_computing_structure_refinement SHELXL
_computing_structure_solution SIR2004
_diffrn_ambient_temperature 123.1
_diffrn_detector_area_resol_mean 7.31
_diffrn_measured_fraction_theta_full 0.993
_diffrn_measured_fraction_theta_max 0.993
_diffrn_measurement_device_type 'Rigaku Saturn'
_diffrn_measurement_method \w
_diffrn_radiation_type 'Mo K\a'
_diffrn_radiation_wavelength 0.71070
_diffrn_reflns_av_R_equivalents 0.122
_diffrn_reflns_limit_h_max 28
_diffrn_reflns_limit_h_min -27
_diffrn_reflns_limit_k_max 16
_diffrn_reflns_limit_k_min -16
_diffrn_reflns_limit_l_max 13
_diffrn_reflns_limit_l_min -14
_diffrn_reflns_number 27757
_diffrn_reflns_theta_full 27.48
_diffrn_reflns_theta_max 27.48
_exptl_absorpt_coefficient_mu 1.064
_exptl_absorpt_correction_T_max 0.871
_exptl_absorpt_correction_T_min 0.813
_exptl_absorpt_correction_type numerical
_exptl_absorpt_process_details
;
    Higashi, T. (1999). Program for Absorption Correction.
    Rigaku Corporation, Tokyo, Japan.
;
_exptl_crystal_colour colorless
_exptl_crystal_density_diffrn 1.326
_exptl_crystal_density_method 'not measured'
_exptl_crystal_description prism
_exptl_crystal_F_000 1218.00
_exptl_crystal_size_max 0.25
_exptl_crystal_size_mid 0.25
_exptl_crystal_size_min 0.13
_refine_diff_density_max 2.27
_refine_diff_density_min -0.81
_refine_ls_abs_structure_details 'Flack, H. D. (1983), Acta Cryst. A39, 876-881.  2901 Friedel Pairs'
_refine_ls_abs_structure_Flack -0.00(2)
_refine_ls_extinction_method none
_refine_ls_goodness_of_fit_ref 1.076
_refine_ls_hydrogen_treatment constr
_refine_ls_number_parameters 354
_refine_ls_number_reflns 6703
_refine_ls_R_factor_gt 0.0527
_refine_ls_shift/su_max 0.0010
_refine_ls_structure_factor_coef Fsqd
_refine_ls_weighting_details 'w = 1/[\s^2^(Fo^2^)+(0.0570P)^2^+0.0000P] where P=(Fo^2^+2Fc^2^)/3'
_refine_ls_weighting_scheme calc
_refine_ls_wR_factor_ref 0.1587
_reflns_number_gt 5106
_reflns_number_total 6703
_reflns_threshold_expression F^2^>2.0\s(F^2^)
_cod_data_source_file ic901743q_si_002_6.cif
_cod_data_source_block '__1129_tBu-pbxa_Sm'
_cod_original_cell_volume 2969.3(7)
_cod_original_formula_sum 'C42 H60 N13 O18 Sm '
_cod_database_code 4315713

loop_
_symmetry_equiv_pos_site_id
_symmetry_equiv_pos_as_xyz
1 +X,+Y,+Z
2 1/2+X,1/2-Y,-Z
3 1/2-X,1/2+Y,-Z
4 -X,-Y,+Z

loop_
_atom_site_label
_atom_site_type_symbol
_atom_site_fract_x
_atom_site_fract_y
_atom_site_fract_z
_atom_site_U_iso_or_equiv
_atom_site_adp_type
_atom_site_occupancy
_atom_site_symmetry_multiplicity
_atom_site_calc_flag
_atom_site_refinement_flags
_atom_site_disorder_assembly
_atom_site_disorder_group
Sm(1) Sm 0.5000 0.0000 0.69473(4) 0.01579(14) Uani 1.00 2 d S . .
O(1) O 0.5778(2) 0.2747(4) 0.4743(5) 0.0289(13) Uani 1.00 1 d . . .
O(2) O 0.6029(2) -0.0323(3) 0.6035(5) 0.0229(12) Uani 1.00 1 d . . .
O(3) O 0.3559(2) 0.1673(5) 0.9385(6) 0.0249(15) Uani 1.00 1 d . . .
O(4) O 0.4216(2) -0.1171(3) 0.7975(5) 0.0227(11) Uani 1.00 1 d . . .
O(5) O 0.7673(2) 0.0874(4) 0.0912(5) 0.0303(13) Uani 1.00 1 d . . .
O(6) O 0.7680(2) 0.0745(5) 0.2915(6) 0.0444(17) Uani 1.00 1 d . . .
O(7) O 0.6815(2) 0.0975(4) 0.1967(5) 0.0335(13) Uani 1.00 1 d . . .
O(8) O 0.4261(6) 0.1521(11) 0.2630(15) 0.057(4) Uani 0.50 1 d P . .
O(9) O 0.4943(10) 0.0325(8) 0.2163(9) 0.044(3) Uani 0.50 1 d P . .
O(10) O 0.5133(6) 0.1996(14) 0.192(2) 0.097(6) Uani 0.50 1 d P . .
O(11) O 1.0000 0.0000 0.6831(10) 0.095(4) Uani 1.00 2 d S . .
N(1) N 0.4675(2) 0.2014(4) 0.6942(6) 0.0165(12) Uani 1.00 1 d . . .
N(2) N 0.5354(2) 0.1147(4) 0.5130(5) 0.0186(13) Uani 1.00 1 d . . .
N(3) N 0.6911(2) 0.0104(6) 0.5005(5) 0.0233(14) Uani 1.00 1 d . . .
N(4) N 0.4417(2) 0.0711(4) 0.8810(5) 0.0189(13) Uani 1.00 1 d . . .
N(5) N 0.3636(3) -0.1698(6) 0.9579(9) 0.035(2) Uani 1.00 1 d . . .
N(6) N 0.7396(2) 0.0870(4) 0.1926(7) 0.0246(13) Uani 1.00 1 d . . .
N(7) N 0.4779(6) 0.1294(15) 0.2213(12) 0.038(3) Uani 0.50 1 d P . .
C(1) C 0.4882(3) 0.2679(5) 0.6049(6) 0.0199(19) Uani 1.00 1 d . . .
C(2) C 0.4657(3) 0.3707(5) 0.5918(7) 0.0219(16) Uani 1.00 1 d . . .
C(3) C 0.4210(3) 0.4045(5) 0.6733(7) 0.0257(18) Uani 1.00 1 d . . .
C(4) C 0.4000(3) 0.3414(5) 0.7703(7) 0.0244(18) Uani 1.00 1 d . . .
C(5) C 0.4251(3) 0.2380(5) 0.7751(7) 0.0196(16) Uani 1.00 1 d . . .
C(6) C 0.5339(3) 0.2144(6) 0.5255(6) 0.0188(16) Uani 1.00 1 d . . .
C(7) C 0.6204(3) 0.1976(6) 0.4107(9) 0.034(2) Uani 1.00 1 d . . .
C(8) C 0.5915(3) 0.0902(6) 0.4390(6) 0.0188(16) Uani 1.00 1 d . . .
C(9) C 0.6308(3) 0.0164(6) 0.5227(7) 0.0204(18) Uani 1.00 1 d . . .
C(10) C 0.7323(4) -0.0585(8) 0.5754(10) 0.047(2) Uani 1.00 1 d . . .
C(11) C 0.7146(5) -0.1745(9) 0.5603(18) 0.124(8) Uani 1.00 1 d . . .
C(12) C 0.8000(4) -0.0410(9) 0.5274(9) 0.052(3) Uani 1.00 1 d . . .
C(13) C 0.7299(4) -0.0235(14) 0.7088(10) 0.107(7) Uani 1.00 1 d . . .
C(14) C 0.4080(3) 0.1560(6) 0.8682(7) 0.0225(17) Uani 1.00 1 d . . .
C(15) C 0.3520(3) 0.0686(6) 1.0083(7) 0.0256(18) Uani 1.00 1 d . . .
C(16) C 0.4092(2) 0.0013(9) 0.9687(5) 0.0208(13) Uani 1.00 1 d . . .
C(17) C 0.3977(3) -0.1020(6) 0.9000(7) 0.0228(17) Uani 1.00 1 d . . .
C(18) C 0.3493(4) -0.2822(6) 0.9250(10) 0.042(2) Uani 1.00 1 d . . .
C(19) C 0.3161(4) -0.3295(7) 1.0310(9) 0.045(2) Uani 1.00 1 d . . .
C(20) C 0.4120(6) -0.3388(8) 0.9063(13) 0.087(5) Uani 1.00 1 d . . .
C(21) C 0.3082(5) -0.2792(9) 0.8065(12) 0.075(4) Uani 1.00 1 d . . .
H(1) H 0.4808 0.4158 0.5285 0.026 Uiso 1.00 1 c R . .
H(2) H 0.4040 0.4729 0.6632 0.031 Uiso 1.00 1 c R . .
H(3) H 0.3709 0.3660 0.8293 0.029 Uiso 1.00 1 c R . .
H(4) H 0.6627 0.2022 0.4448 0.040 Uiso 1.00 1 c R . .
H(5) H 0.6219 0.2106 0.3204 0.040 Uiso 1.00 1 c R . .
H(6) H 0.5799 0.0534 0.3605 0.023 Uiso 1.00 1 c R . .
H(7) H 0.7070 0.0481 0.4400 0.028 Uiso 1.00 1 c R . .
H(8) H 0.6834 -0.1933 0.6223 0.149 Uiso 1.00 1 c R . .
H(9) H 0.7512 -0.2187 0.5717 0.149 Uiso 1.00 1 c R . .
H(10) H 0.6977 -0.1859 0.4772 0.149 Uiso 1.00 1 c R . .
H(11) H 0.8092 -0.0923 0.4622 0.063 Uiso 1.00 1 c R . .
H(12) H 0.8290 -0.0501 0.5961 0.063 Uiso 1.00 1 c R . .
H(13) H 0.8038 0.0305 0.4940 0.063 Uiso 1.00 1 c R . .
H(14) H 0.7619 0.0295 0.7236 0.128 Uiso 1.00 1 c R . .
H(15) H 0.7368 -0.0843 0.7630 0.128 Uiso 1.00 1 c R . .
H(16) H 0.6893 0.0071 0.7263 0.128 Uiso 1.00 1 c R . .
H(17) H 0.3132 0.0310 0.9883 0.031 Uiso 1.00 1 c R . .
H(18) H 0.3530 0.0827 1.0984 0.031 Uiso 1.00 1 c R . .
H(19) H 0.4360 -0.0121 1.0423 0.025 Uiso 1.00 1 c R . .
H(20) H 0.3463 -0.1467 1.0264 0.043 Uiso 1.00 1 c R . .
H(21) H 0.3458 -0.3610 1.0883 0.054 Uiso 1.00 1 c R . .
H(22) H 0.2878 -0.3841 1.0007 0.054 Uiso 1.00 1 c R . .
H(23) H 0.2924 -0.2747 1.0740 0.054 Uiso 1.00 1 c R . .
H(24) H 0.4252 -0.3312 0.8200 0.105 Uiso 1.00 1 c R . .
H(25) H 0.4075 -0.4138 0.9261 0.105 Uiso 1.00 1 c R . .
H(26) H 0.4431 -0.3073 0.9610 0.105 Uiso 1.00 1 c R . .
H(27) H 0.2646 -0.2786 0.8306 0.090 Uiso 1.00 1 c R . .
H(28) H 0.3166 -0.3417 0.7559 0.090 Uiso 1.00 1 c R . .
H(29) H 0.3176 -0.2156 0.7587 0.090 Uiso 1.00 1 c R . .

loop_
_atom_site_aniso_label
_atom_site_aniso_U_11
_atom_site_aniso_U_22
_atom_site_aniso_U_33
_atom_site_aniso_U_12
_atom_site_aniso_U_13
_atom_site_aniso_U_23
Sm(1) 0.0130(2) 0.0150(2) 0.0194(2) -0.0005(3) 0.0000 0.0000
O(1) 0.027(3) 0.024(3) 0.035(3) -0.002(2) 0.009(2) 0.003(2)
O(2) 0.019(2) 0.020(3) 0.029(3) -0.0002(19) 0.010(2) 0.010(2)
O(3) 0.021(3) 0.024(3) 0.029(3) 0.008(2) 0.017(2) 0.004(2)
O(4) 0.021(2) 0.022(2) 0.025(2) -0.000(2) 0.010(2) -0.000(2)
O(5) 0.029(3) 0.042(3) 0.020(2) -0.006(2) 0.002(2) -0.000(2)
O(6) 0.027(3) 0.080(5) 0.026(3) -0.015(3) -0.011(2) 0.017(3)
O(7) 0.021(2) 0.052(3) 0.028(3) 0.007(2) -0.000(2) -0.010(3)
O(8) 0.048(9) 0.053(9) 0.069(10) -0.004(7) -0.008(7) 0.001(8)
O(9) 0.060(9) 0.047(8) 0.024(5) 0.001(10) -0.012(9) -0.007(4)
O(10) 0.042(11) 0.086(12) 0.163(19) -0.007(8) 0.020(12) 0.064(13)
O(11) 0.162(12) 0.060(6) 0.062(6) 0.047(10) 0.0000 0.0000
N(1) 0.012(2) 0.018(2) 0.019(3) -0.003(2) -0.003(2) -0.003(2)
N(2) 0.018(3) 0.016(3) 0.022(3) 0.001(2) -0.000(2) -0.002(2)
N(3) 0.020(2) 0.020(3) 0.030(3) 0.008(3) 0.011(2) 0.012(4)
N(4) 0.024(3) 0.015(3) 0.018(3) 0.001(2) 0.003(2) 0.000(2)
N(5) 0.031(4) 0.024(4) 0.051(6) -0.002(3) 0.007(4) -0.012(4)
N(6) 0.021(3) 0.025(3) 0.028(3) -0.005(2) -0.009(3) -0.004(3)
N(7) 0.026(7) 0.071(12) 0.016(7) -0.010(8) -0.007(5) 0.006(7)
C(1) 0.024(5) 0.017(3) 0.018(3) -0.003(2) -0.006(3) -0.001(2)
C(2) 0.029(4) 0.017(3) 0.020(3) -0.001(3) -0.005(3) 0.001(3)
C(3) 0.026(4) 0.014(3) 0.036(5) 0.003(3) -0.005(3) 0.001(3)
C(4) 0.019(3) 0.018(3) 0.036(5) 0.005(3) -0.004(3) -0.003(3)
C(5) 0.018(3) 0.017(3) 0.024(4) -0.003(2) -0.004(3) -0.002(3)
C(6) 0.011(3) 0.028(4) 0.018(3) -0.006(3) -0.005(2) 0.008(3)
C(7) 0.033(4) 0.023(4) 0.045(5) 0.005(3) 0.025(4) 0.013(4)
C(8) 0.016(3) 0.024(4) 0.016(3) -0.002(3) 0.001(2) -0.000(3)
C(9) 0.024(3) 0.009(4) 0.028(3) 0.004(2) -0.001(3) -0.001(3)
C(10) 0.026(4) 0.061(6) 0.055(6) 0.013(4) 0.015(4) 0.036(5)
C(11) 0.054(7) 0.063(8) 0.26(2) 0.041(6) 0.078(11) 0.101(12)
C(12) 0.031(5) 0.080(8) 0.047(5) 0.018(4) 0.010(4) 0.035(5)
C(13) 0.027(4) 0.24(2) 0.057(7) 0.051(8) 0.016(4) 0.070(12)
C(14) 0.025(4) 0.022(4) 0.021(4) 0.001(3) -0.006(3) -0.000(3)
C(15) 0.032(4) 0.019(4) 0.026(4) 0.002(3) 0.008(3) 0.002(3)
C(16) 0.023(3) 0.021(3) 0.018(3) -0.001(5) 0.005(2) -0.008(6)
C(17) 0.022(4) 0.022(4) 0.025(4) -0.003(3) 0.002(3) 0.001(3)
C(18) 0.053(6) 0.018(4) 0.053(6) -0.012(4) 0.027(5) -0.007(4)
C(19) 0.055(6) 0.028(5) 0.051(6) -0.010(4) 0.030(5) 0.009(4)
C(20) 0.113(10) 0.030(5) 0.119(12) 0.004(6) 0.091(10) 0.010(7)
C(21) 0.102(9) 0.066(7) 0.058(7) -0.058(7) 0.020(8) -0.027(7)

loop_
_atom_type_symbol
_atom_type_description
_atom_type_scat_dispersion_real
_atom_type_scat_dispersion_imag
_atom_type_scat_source
C C 0.003 0.002
;
International Tables for Crystallography
(1992, Vol. C, Tables 4.2.6.8 and 6.1.1.4)
;
H H 0.000 0.000
;
International Tables for Crystallography
(1992, Vol. C, Table 6.1.1.4)
;
Sm Sm -0.164 3.442
;
International Tables for Crystallography
(1992, Vol. C, Tables 4.2.6.8 and 6.1.1.4)
;
N N 0.006 0.003
;
International Tables for Crystallography
(1992, Vol. C, Tables 4.2.6.8 and 6.1.1.4)
;
O O 0.011 0.006
;
International Tables for Crystallography
(1992, Vol. C, Tables 4.2.6.8 and 6.1.1.4)
;

loop_
_geom_angle_atom_site_label_1
_geom_angle_atom_site_label_2
_geom_angle_atom_site_label_3
_geom_angle
_geom_angle_publ_flag
_geom_angle_site_symmetry_1
_geom_angle_site_symmetry_2
_geom_angle_site_symmetry_3
O(2) Sm(1) O(2) 133.01(17) yes . . 4_655
O(2) Sm(1) O(4) 133.41(15) yes . . .
O(2) Sm(1) O(4) 70.41(16) yes . . 4_655
O(2) Sm(1) N(1) 113.47(16) yes . . .
O(2) Sm(1) N(1) 66.42(16) yes . . 4_655
O(2) Sm(1) N(2) 61.20(18) yes . . .
O(2) Sm(1) N(2) 82.57(18) yes . . 4_655
O(2) Sm(1) N(4) 145.39(18) yes . . .
O(2) Sm(1) N(4) 78.94(18) yes . . 4_655
O(2) Sm(1) O(4) 70.41(16) yes 4_655 . .
O(2) Sm(1) O(4) 133.41(15) yes 4_655 . 4_655
O(2) Sm(1) N(1) 66.42(16) yes 4_655 . .
O(2) Sm(1) N(1) 113.47(16) yes 4_655 . 4_655
O(2) Sm(1) N(2) 82.57(18) yes 4_655 . .
O(2) Sm(1) N(2) 61.20(18) yes 4_655 . 4_655
O(2) Sm(1) N(4) 78.94(18) yes 4_655 . .
O(2) Sm(1) N(4) 145.39(18) yes 4_655 . 4_655
O(4) Sm(1) O(4) 127.63(18) yes . . 4_655
O(4) Sm(1) N(1) 113.04(16) yes . . .
O(4) Sm(1) N(1) 67.08(16) yes . . 4_655
O(4) Sm(1) N(2) 151.20(18) yes . . .
O(4) Sm(1) N(2) 78.47(19) yes . . 4_655
O(4) Sm(1) N(4) 61.61(18) yes . . .
O(4) Sm(1) N(4) 77.11(18) yes . . 4_655
O(4) Sm(1) N(1) 67.08(16) yes 4_655 . .
O(4) Sm(1) N(1) 113.04(16) yes 4_655 . 4_655
O(4) Sm(1) N(2) 78.47(19) yes 4_655 . .
O(4) Sm(1) N(2) 151.20(18) yes 4_655 . 4_655
O(4) Sm(1) N(4) 77.11(18) yes 4_655 . .
O(4) Sm(1) N(4) 61.61(18) yes 4_655 . 4_655
N(1) Sm(1) N(1) 179.8(2) yes . . 4_655
N(1) Sm(1) N(2) 61.98(19) yes . . .
N(1) Sm(1) N(2) 117.81(19) yes . . 4_655
N(1) Sm(1) N(4) 61.79(19) yes . . .
N(1) Sm(1) N(4) 118.43(19) yes . . 4_655
N(1) Sm(1) N(2) 117.81(19) yes 4_655 . .
N(1) Sm(1) N(2) 61.98(19) yes 4_655 . 4_655
N(1) Sm(1) N(4) 118.43(19) yes 4_655 . .
N(1) Sm(1) N(4) 61.79(19) yes 4_655 . 4_655
N(2) Sm(1) N(2) 79.93(19) yes . . 4_655
N(2) Sm(1) N(4) 123.64(19) yes . . .
N(2) Sm(1) N(4) 131.25(19) yes . . 4_655
N(2) Sm(1) N(4) 131.25(19) yes 4_655 . .
N(2) Sm(1) N(4) 123.64(19) yes 4_655 . 4_655
N(4) Sm(1) N(4) 75.34(19) yes . . 4_655
C(6) O(1) C(7) 104.6(5) yes . . .
Sm(1) O(2) C(9) 130.1(4) yes . . .
C(14) O(3) C(15) 104.1(6) yes . . .
Sm(1) O(4) C(17) 125.9(4) yes . . .
O(9) O(9) N(7) 177.5(17) yes 4_655 . .
Sm(1) N(1) C(1) 120.9(4) yes . . .
Sm(1) N(1) C(5) 120.7(4) yes . . .
C(1) N(1) C(5) 118.1(5) yes . . .
Sm(1) N(2) C(6) 118.4(5) yes . . .
Sm(1) N(2) C(8) 122.5(4) yes . . .
C(6) N(2) C(8) 106.7(5) yes . . .
C(9) N(3) C(10) 121.6(6) yes . . .
Sm(1) N(4) C(14) 119.1(5) yes . . .
Sm(1) N(4) C(16) 122.1(5) yes . . .
C(14) N(4) C(16) 107.2(6) yes . . .
C(17) N(5) C(18) 129.4(9) yes . . .
O(5) N(6) O(6) 121.0(6) yes . . .
O(5) N(6) O(7) 120.6(6) yes . . .
O(6) N(6) O(7) 118.4(6) yes . . .
O(8) N(7) O(9) 119.2(17) yes . . .
O(8) N(7) O(10) 119.6(18) yes . . .
O(9) N(7) O(10) 121.1(17) yes . . .
N(1) C(1) C(2) 122.4(6) yes . . .
N(1) C(1) C(6) 110.4(6) yes . . .
C(2) C(1) C(6) 127.2(6) yes . . .
C(1) C(2) C(3) 118.1(7) yes . . .
C(2) C(3) C(4) 122.1(6) yes . . .
C(3) C(4) C(5) 115.6(6) yes . . .
N(1) C(5) C(4) 123.6(6) yes . . .
N(1) C(5) C(14) 111.4(6) yes . . .
C(4) C(5) C(14) 125.0(6) yes . . .
O(1) C(6) N(2) 120.3(6) yes . . .
O(1) C(6) C(1) 117.0(6) yes . . .
N(2) C(6) C(1) 122.5(6) yes . . .
O(1) C(7) C(8) 103.6(6) yes . . .
N(2) C(8) C(7) 104.8(6) yes . . .
N(2) C(8) C(9) 105.1(5) yes . . .
C(7) C(8) C(9) 115.3(6) yes . . .
O(2) C(9) N(3) 125.6(7) yes . . .
O(2) C(9) C(8) 116.5(6) yes . . .
N(3) C(9) C(8) 117.9(6) yes . . .
N(3) C(10) C(11) 110.9(8) yes . . .
N(3) C(10) C(12) 107.3(7) yes . . .
N(3) C(10) C(13) 108.9(8) yes . . .
C(11) C(10) C(12) 109.6(8) yes . . .
C(11) C(10) C(13) 112.1(12) yes . . .
C(12) C(10) C(13) 107.8(7) yes . . .
O(3) C(14) N(4) 119.3(7) yes . . .
O(3) C(14) C(5) 120.3(6) yes . . .
N(4) C(14) C(5) 120.4(7) yes . . .
O(3) C(15) C(16) 106.2(6) yes . . .
N(4) C(16) C(15) 103.1(7) yes . . .
N(4) C(16) C(17) 106.4(5) yes . . .
C(15) C(16) C(17) 118.1(5) yes . . .
O(4) C(17) N(5) 124.6(8) yes . . .
O(4) C(17) C(16) 120.0(6) yes . . .
N(5) C(17) C(16) 115.4(7) yes . . .
N(5) C(18) C(19) 107.6(8) yes . . .
N(5) C(18) C(20) 106.9(7) yes . . .
N(5) C(18) C(21) 106.8(7) yes . . .
C(19) C(18) C(20) 109.8(8) yes . . .
C(19) C(18) C(21) 111.5(8) yes . . .
C(20) C(18) C(21) 113.8(9) yes . . .
C(9) N(3) H(7) 119.2 no . . .
C(10) N(3) H(7) 119.2 no . . .
C(17) N(5) H(20) 115.3 no . . .
C(18) N(5) H(20) 115.3 no . . .
C(1) C(2) H(1) 121.0 no . . .
C(3) C(2) H(1) 120.9 no . . .
C(2) C(3) H(2) 118.9 no . . .
C(4) C(3) H(2) 119.0 no . . .
C(3) C(4) H(3) 122.2 no . . .
C(5) C(4) H(3) 122.2 no . . .
O(1) C(7) H(4) 111.0 no . . .
O(1) C(7) H(5) 111.0 no . . .
C(8) C(7) H(4) 111.0 no . . .
C(8) C(7) H(5) 111.0 no . . .
H(4) C(7) H(5) 109.0 no . . .
N(2) C(8) H(6) 110.4 no . . .
C(7) C(8) H(6) 110.4 no . . .
C(9) C(8) H(6) 110.4 no . . .
C(10) C(11) H(8) 109.5 no . . .
C(10) C(11) H(9) 109.5 no . . .
C(10) C(11) H(10) 109.5 no . . .
H(8) C(11) H(9) 109.5 no . . .
H(8) C(11) H(10) 109.5 no . . .
H(9) C(11) H(10) 109.5 no . . .
C(10) C(12) H(11) 109.5 no . . .
C(10) C(12) H(12) 109.5 no . . .
C(10) C(12) H(13) 109.5 no . . .
H(11) C(12) H(12) 109.5 no . . .
H(11) C(12) H(13) 109.5 no . . .
H(12) C(12) H(13) 109.5 no . . .
C(10) C(13) H(14) 109.5 no . . .
C(10) C(13) H(15) 109.5 no . . .
C(10) C(13) H(16) 109.5 no . . .
H(14) C(13) H(15) 109.5 no . . .
H(14) C(13) H(16) 109.5 no . . .
H(15) C(13) H(16) 109.5 no . . .
O(3) C(15) H(17) 110.5 no . . .
O(3) C(15) H(18) 110.5 no . . .
C(16) C(15) H(17) 110.5 no . . .
C(16) C(15) H(18) 110.5 no . . .
H(17) C(15) H(18) 108.7 no . . .
N(4) C(16) H(19) 109.6 no . . .
C(15) C(16) H(19) 109.6 no . . .
C(17) C(16) H(19) 109.6 no . . .
C(18) C(19) H(21) 109.5 no . . .
C(18) C(19) H(22) 109.5 no . . .
C(18) C(19) H(23) 109.5 no . . .
H(21) C(19) H(22) 109.5 no . . .
H(21) C(19) H(23) 109.5 no . . .
H(22) C(19) H(23) 109.5 no . . .
C(18) C(20) H(24) 109.5 no . . .
C(18) C(20) H(25) 109.5 no . . .
C(18) C(20) H(26) 109.5 no . . .
H(24) C(20) H(25) 109.5 no . . .
H(24) C(20) H(26) 109.5 no . . .
H(25) C(20) H(26) 109.5 no . . .
C(18) C(21) H(27) 109.5 no . . .
C(18) C(21) H(28) 109.5 no . . .
C(18) C(21) H(29) 109.5 no . . .
H(27) C(21) H(28) 109.5 no . . .
H(27) C(21) H(29) 109.5 no . . .
H(28) C(21) H(29) 109.5 no . . .

loop_
_geom_bond_atom_site_label_1
_geom_bond_atom_site_label_2
_geom_bond_distance
_geom_bond_publ_flag
_geom_bond_site_symmetry_1
_geom_bond_site_symmetry_2
Sm(1) O(2) 2.471(4) yes . .
Sm(1) O(2) 2.471(4) yes . 4_655
Sm(1) O(4) 2.514(5) yes . .
Sm(1) O(4) 2.514(5) yes . 4_655
Sm(1) N(1) 2.651(5) yes . .
Sm(1) N(1) 2.651(5) yes . 4_655
Sm(1) N(2) 2.561(6) yes . .
Sm(1) N(2) 2.561(6) yes . 4_655
Sm(1) N(4) 2.541(6) yes . .
Sm(1) N(4) 2.541(6) yes . 4_655
O(1) C(6) 1.339(9) yes . .
O(1) C(7) 1.511(10) yes . .
O(2) C(9) 1.229(9) yes . .
O(3) C(14) 1.366(10) yes . .
O(3) C(15) 1.465(10) yes . .
O(4) C(17) 1.238(10) yes . .
O(5) N(6) 1.249(9) yes . .
O(6) N(6) 1.244(9) yes . .
O(7) N(6) 1.266(8) yes . .
O(8) N(7) 1.24(2) yes . .
O(9) O(9) 0.861(17) yes . 4_655
O(9) N(7) 1.28(2) yes . .
O(10) N(7) 1.22(2) yes . .
N(1) C(1) 1.357(9) yes . .
N(1) C(5) 1.351(9) yes . .
N(2) C(6) 1.273(9) yes . .
N(2) C(8) 1.486(9) yes . .
N(3) C(9) 1.331(9) yes . .
N(3) C(10) 1.489(12) yes . .
N(4) C(14) 1.308(10) yes . .
N(4) C(16) 1.475(10) yes . .
N(5) C(17) 1.296(12) yes . .
N(5) C(18) 1.501(12) yes . .
C(1) C(2) 1.400(10) yes . .
C(1) C(6) 1.475(10) yes . .
C(2) C(3) 1.377(11) yes . .
C(3) C(4) 1.395(11) yes . .
C(4) C(5) 1.421(10) yes . .
C(5) C(14) 1.494(11) yes . .
C(7) C(8) 1.531(11) yes . .
C(8) C(9) 1.555(10) yes . .
C(10) C(11) 1.530(16) yes . .
C(10) C(12) 1.570(12) yes . .
C(10) C(13) 1.508(16) yes . .
C(15) C(16) 1.565(11) yes . .
C(16) C(17) 1.526(13) yes . .
C(18) C(19) 1.480(14) yes . .
C(18) C(20) 1.550(15) yes . .
C(18) C(21) 1.560(16) yes . .
N(3) H(7) 0.880 no . .
N(5) H(20) 0.880 no . .
C(2) H(1) 0.950 no . .
C(3) H(2) 0.950 no . .
C(4) H(3) 0.950 no . .
C(7) H(4) 0.990 no . .
C(7) H(5) 0.990 no . .
C(8) H(6) 1.000 no . .
C(11) H(8) 0.980 no . .
C(11) H(9) 0.980 no . .
C(11) H(10) 0.980 no . .
C(12) H(11) 0.980 no . .
C(12) H(12) 0.980 no . .
C(12) H(13) 0.980 no . .
C(13) H(14) 0.980 no . .
C(13) H(15) 0.980 no . .
C(13) H(16) 0.980 no . .
C(15) H(17) 0.990 no . .
C(15) H(18) 0.990 no . .
C(16) H(19) 1.000 no . .
C(19) H(21) 0.980 no . .
C(19) H(22) 0.980 no . .
C(19) H(23) 0.980 no . .
C(20) H(24) 0.980 no . .
C(20) H(25) 0.980 no . .
C(20) H(26) 0.980 no . .
C(21) H(27) 0.980 no . .
C(21) H(28) 0.980 no . .
C(21) H(29) 0.980 no . .

loop_
_geom_contact_atom_site_label_1
_geom_contact_atom_site_label_2
_geom_contact_distance
_geom_contact_publ_flag
_geom_contact_site_symmetry_1
_geom_contact_site_symmetry_2
Sm(1) C(1) 3.544(7) ? . .
Sm(1) C(1) 3.544(7) ? . 4_655
Sm(1) C(5) 3.537(7) ? . .
Sm(1) C(5) 3.537(7) ? . 4_655
Sm(1) C(6) 3.359(7) ? . .
Sm(1) C(6) 3.359(7) ? . 4_655
Sm(1) C(8) 3.587(7) ? . .
Sm(1) C(8) 3.587(7) ? . 4_655
Sm(1) C(9) 3.394(7) ? . .
Sm(1) C(9) 3.394(7) ? . 4_655
Sm(1) C(14) 3.377(8) ? . .
Sm(1) C(14) 3.377(8) ? . 4_655
Sm(1) C(16) 3.553(6) ? . .
Sm(1) C(16) 3.553(6) ? . 4_655
Sm(1) C(17) 3.391(8) ? . .
Sm(1) C(17) 3.391(8) ? . 4_655
O(1) O(10) 3.48(2) ? . .
O(1) N(1) 3.494(8) ? . .
O(1) N(2) 2.266(8) ? . .
O(1) C(1) 2.400(9) ? . .
O(1) C(2) 2.999(9) ? . .
O(1) C(8) 2.390(9) ? . .
O(1) C(9) 3.511(9) ? . .
O(1) C(12) 3.535(11) ? . 3_656
O(2) O(4) 2.874(7) ? . 4_655
O(2) N(1) 2.809(7) ? . 4_655
O(2) N(2) 2.563(7) ? . .
O(2) N(2) 3.321(7) ? . 4_655
O(2) N(3) 2.278(7) ? . .
O(2) N(4) 3.186(8) ? . 4_655
O(2) C(1) 3.583(8) ? . 4_655
O(2) C(5) 3.258(8) ? . 4_655
O(2) C(6) 3.569(9) ? . .
O(2) C(8) 2.373(9) ? . .
O(2) C(10) 2.841(9) ? . .
O(2) C(11) 3.056(13) ? . .
O(2) C(13) 2.980(10) ? . .
O(2) C(14) 3.270(10) ? . 4_655
O(3) N(4) 2.307(8) ? . .
O(3) C(4) 3.016(10) ? . .
O(3) C(5) 2.483(10) ? . .
O(3) C(13) 3.598(14) ? . 4_655
O(3) C(16) 2.424(12) ? . .
O(3) C(17) 3.559(10) ? . .
O(4) O(2) 2.874(7) ? . 4_655
O(4) N(1) 2.856(7) ? . 4_655
O(4) N(2) 3.211(8) ? . 4_655
O(4) N(4) 2.589(7) ? . .
O(4) N(4) 3.151(7) ? . 4_655
O(4) N(5) 2.243(11) ? . .
O(4) C(1) 3.436(8) ? . 4_655
O(4) C(6) 3.329(9) ? . 4_655
O(4) C(9) 3.424(9) ? . 4_655
O(4) C(14) 3.560(9) ? . .
O(4) C(16) 2.397(10) ? . .
O(4) C(18) 2.956(10) ? . .
O(4) C(20) 3.057(12) ? . .
O(4) C(21) 3.206(12) ? . .
O(5) O(6) 2.170(8) ? . .
O(5) O(7) 2.185(7) ? . .
O(5) N(5) 3.348(10) ? . 4_654
O(5) C(4) 3.364(9) ? . 2_556
O(5) C(15) 3.376(9) ? . 4_654
O(6) O(5) 2.170(8) ? . .
O(6) O(7) 2.156(8) ? . .
O(6) N(3) 2.921(8) ? . .
O(6) C(3) 3.347(9) ? . 2_556
O(6) C(4) 3.124(9) ? . 2_556
O(6) C(10) 3.585(12) ? . .
O(6) C(11) 3.584(16) ? . 3_656
O(6) C(12) 3.019(12) ? . .
O(7) O(5) 2.185(7) ? . .
O(7) O(6) 2.156(8) ? . .
O(7) N(3) 3.468(8) ? . .
O(7) N(5) 2.907(11) ? . 4_654
O(7) C(7) 2.950(11) ? . .
O(7) C(8) 3.265(9) ? . .
O(7) C(15) 3.018(10) ? . 4_654
O(7) C(16) 3.391(9) ? . 4_654
O(7) C(19) 3.445(11) ? . 4_654
O(8) O(9) 2.18(2) ? . .
O(8) O(9) 2.95(2) ? . 4_655
O(8) O(10) 2.13(2) ? . .
O(8) C(15) 3.358(17) ? . 1_554
O(9) O(8) 2.18(2) ? . .
O(9) O(8) 2.95(2) ? . 4_655
O(9) O(10) 2.18(2) ? . .
O(9) O(10) 2.96(2) ? . 4_655
O(9) N(2) 3.485(13) ? . .
O(9) N(7) 2.14(2) ? . 4_655
O(9) C(8) 3.279(18) ? . .
O(9) C(8) 3.415(17) ? . 4_655
O(9) C(16) 3.273(16) ? . 1_554
O(9) C(16) 3.421(17) ? . 4_654
O(10) O(1) 3.48(2) ? . .
O(10) O(8) 2.13(2) ? . .
O(10) O(9) 2.18(2) ? . .
O(10) O(9) 2.96(2) ? . 4_655
O(10) C(7) 3.31(2) ? . .
O(10) C(8) 3.45(2) ? . .
O(11) C(2) 3.473(12) ? . 2_556
O(11) C(2) 3.473(12) ? . 3_646
N(1) O(1) 3.494(8) ? . .
N(1) O(2) 2.809(7) ? . 4_655
N(1) O(4) 2.856(7) ? . 4_655
N(1) N(2) 2.685(8) ? . .
N(1) N(4) 2.668(8) ? . .
N(1) C(2) 2.416(9) ? . .
N(1) C(3) 2.775(9) ? . .
N(1) C(4) 2.444(9) ? . .
N(1) C(6) 2.327(9) ? . .
N(1) C(14) 2.352(10) ? . .
N(2) O(1) 2.266(8) ? . .
N(2) O(2) 2.563(7) ? . .
N(2) O(2) 3.321(7) ? . 4_655
N(2) O(4) 3.211(8) ? . 4_655
N(2) O(9) 3.485(13) ? . .
N(2) N(1) 2.685(8) ? . .
N(2) N(2) 3.291(8) ? . 4_655
N(2) N(7) 3.393(15) ? . .
N(2) C(1) 2.411(9) ? . .
N(2) C(7) 2.391(10) ? . .
N(2) C(9) 2.415(9) ? . .
N(3) O(2) 2.278(7) ? . .
N(3) O(6) 2.921(8) ? . .
N(3) O(7) 3.468(8) ? . .
N(3) C(7) 2.987(11) ? . .
N(3) C(8) 2.475(9) ? . .
N(3) C(11) 2.487(15) ? . .
N(3) C(12) 2.464(10) ? . .
N(3) C(13) 2.439(13) ? . .
N(4) O(2) 3.186(8) ? . 4_655
N(4) O(3) 2.307(8) ? . .
N(4) O(4) 2.589(7) ? . .
N(4) O(4) 3.151(7) ? . 4_655
N(4) N(1) 2.668(8) ? . .
N(4) N(4) 3.106(8) ? . 4_655
N(4) N(5) 3.592(10) ? . .
N(4) C(5) 2.433(9) ? . .
N(4) C(15) 2.381(10) ? . .
N(4) C(16) 3.490(8) ? . 4_655
N(4) C(17) 2.403(10) ? . .
N(4) C(17) 3.509(9) ? . 4_655
N(5) O(4) 2.243(11) ? . .
N(5) O(5) 3.348(10) ? . 4_656
N(5) O(7) 2.907(11) ? . 4_656
N(5) N(4) 3.592(10) ? . .
N(5) N(6) 3.539(11) ? . 4_656
N(5) C(15) 3.084(11) ? . .
N(5) C(16) 2.389(13) ? . .
N(5) C(19) 2.406(13) ? . .
N(5) C(20) 2.452(14) ? . .
N(5) C(21) 2.457(15) ? . .
N(6) N(5) 3.539(11) ? . 4_654
N(6) C(15) 3.433(10) ? . 4_654
N(7) O(9) 2.14(2) ? . 4_655
N(7) N(2) 3.393(15) ? . .
N(7) N(7) 3.42(2) ? . 4_655
N(7) C(8) 3.439(15) ? . .
N(7) C(16) 3.508(17) ? . 1_554
C(1) Sm(1) 3.544(7) ? . .
C(1) O(1) 2.400(9) ? . .
C(1) O(2) 3.583(8) ? . 4_655
C(1) O(4) 3.436(8) ? . 4_655
C(1) N(2) 2.411(9) ? . .
C(1) C(3) 2.381(10) ? . .
C(1) C(4) 2.778(10) ? . .
C(1) C(5) 2.323(10) ? . .
C(2) O(1) 2.999(9) ? . .
C(2) O(11) 3.473(12) ? . 2_456
C(2) N(1) 2.416(9) ? . .
C(2) C(4) 2.425(11) ? . .
C(2) C(5) 2.743(10) ? . .
C(2) C(6) 2.575(10) ? . .
C(3) O(6) 3.347(9) ? . 2_456
C(3) N(1) 2.775(9) ? . .
C(3) C(1) 2.381(10) ? . .
C(3) C(5) 2.383(10) ? . .
C(4) O(3) 3.016(10) ? . .
C(4) O(5) 3.364(9) ? . 2_456
C(4) O(6) 3.124(9) ? . 2_456
C(4) N(1) 2.444(9) ? . .
C(4) C(1) 2.778(10) ? . .
C(4) C(2) 2.425(11) ? . .
C(4) C(14) 2.586(11) ? . .
C(5) Sm(1) 3.537(7) ? . .
C(5) O(2) 3.258(8) ? . 4_655
C(5) O(3) 2.483(10) ? . .
C(5) N(4) 2.433(9) ? . .
C(5) C(1) 2.323(10) ? . .
C(5) C(2) 2.743(10) ? . .
C(5) C(3) 2.383(10) ? . .
C(5) C(6) 3.594(10) ? . .
C(6) Sm(1) 3.359(7) ? . .
C(6) O(2) 3.569(9) ? . .
C(6) O(4) 3.329(9) ? . 4_655
C(6) N(1) 2.327(9) ? . .
C(6) C(2) 2.575(10) ? . .
C(6) C(5) 3.594(10) ? . .
C(6) C(7) 2.257(11) ? . .
C(6) C(8) 2.216(10) ? . .
C(6) C(9) 3.273(10) ? . .
C(7) O(7) 2.950(11) ? . .
C(7) O(10) 3.31(2) ? . .
C(7) N(2) 2.391(10) ? . .
C(7) N(3) 2.987(11) ? . .
C(7) C(6) 2.257(11) ? . .
C(7) C(9) 2.607(11) ? . .
C(8) Sm(1) 3.587(7) ? . .
C(8) O(1) 2.390(9) ? . .
C(8) O(2) 2.373(9) ? . .
C(8) O(7) 3.265(9) ? . .
C(8) O(9) 3.279(18) ? . .
C(8) O(9) 3.415(17) ? . 4_655
C(8) O(10) 3.45(2) ? . .
C(8) N(3) 2.475(9) ? . .
C(8) N(7) 3.439(15) ? . .
C(8) C(6) 2.216(10) ? . .
C(9) Sm(1) 3.394(7) ? . .
C(9) O(1) 3.511(9) ? . .
C(9) O(4) 3.424(9) ? . 4_655
C(9) N(2) 2.415(9) ? . .
C(9) C(6) 3.273(10) ? . .
C(9) C(7) 2.607(11) ? . .
C(9) C(10) 2.464(11) ? . .
C(9) C(11) 3.055(14) ? . .
C(9) C(13) 2.984(13) ? . .
C(10) O(2) 2.841(9) ? . .
C(10) O(6) 3.585(12) ? . .
C(10) C(9) 2.464(11) ? . .
C(11) O(2) 3.056(13) ? . .
C(11) O(6) 3.584(16) ? . 3_646
C(11) N(3) 2.487(15) ? . .
C(11) C(9) 3.055(14) ? . .
C(11) C(12) 2.534(15) ? . .
C(11) C(13) 2.52(2) ? . .
C(12) O(1) 3.535(11) ? . 3_646
C(12) O(6) 3.019(12) ? . .
C(12) N(3) 2.464(10) ? . .
C(12) C(11) 2.534(15) ? . .
C(12) C(13) 2.488(14) ? . .
C(13) O(2) 2.980(10) ? . .
C(13) O(3) 3.598(14) ? . 4_655
C(13) N(3) 2.439(13) ? . .
C(13) C(9) 2.984(13) ? . .
C(13) C(11) 2.52(2) ? . .
C(13) C(12) 2.488(14) ? . .
C(14) Sm(1) 3.377(8) ? . .
C(14) O(2) 3.270(10) ? . 4_655
C(14) O(4) 3.560(9) ? . .
C(14) N(1) 2.352(10) ? . .
C(14) C(4) 2.586(11) ? . .
C(14) C(15) 2.234(11) ? . .
C(14) C(16) 2.242(13) ? . .
C(14) C(17) 3.298(11) ? . .
C(15) O(5) 3.376(9) ? . 4_656
C(15) O(7) 3.018(10) ? . 4_656
C(15) O(8) 3.358(17) ? . 1_556
C(15) N(4) 2.381(10) ? . .
C(15) N(5) 3.084(11) ? . .
C(15) N(6) 3.433(10) ? . 4_656
C(15) C(14) 2.234(11) ? . .
C(15) C(17) 2.652(11) ? . .
C(16) Sm(1) 3.553(6) ? . .
C(16) O(3) 2.424(12) ? . .
C(16) O(4) 2.397(10) ? . .
C(16) O(7) 3.391(9) ? . 4_656
C(16) O(9) 3.273(16) ? . 1_556
C(16) O(9) 3.421(17) ? . 4_656
C(16) N(4) 3.490(8) ? . 4_655
C(16) N(5) 2.389(13) ? . .
C(16) N(7) 3.508(17) ? . 1_556
C(16) C(14) 2.242(13) ? . .
C(17) Sm(1) 3.391(8) ? . .
C(17) O(3) 3.559(10) ? . .
C(17) N(4) 2.403(10) ? . .
C(17) N(4) 3.509(9) ? . 4_655
C(17) C(14) 3.298(11) ? . .
C(17) C(15) 2.652(11) ? . .
C(17) C(18) 2.530(12) ? . .
C(17) C(20) 3.023(13) ? . .
C(17) C(21) 3.136(14) ? . .
C(18) O(4) 2.956(10) ? . .
C(18) C(17) 2.530(12) ? . .
C(19) O(7) 3.445(11) ? . 4_656
C(19) N(5) 2.406(13) ? . .
C(19) C(20) 2.480(16) ? . .
C(19) C(21) 2.512(16) ? . .
C(20) O(4) 3.057(12) ? . .
C(20) N(5) 2.452(14) ? . .
C(20) C(17) 3.023(13) ? . .
C(20) C(19) 2.480(16) ? . .
C(20) C(21) 2.606(18) ? . .
C(21) O(4) 3.206(12) ? . .
C(21) N(5) 2.457(15) ? . .
C(21) C(17) 3.136(14) ? . .
C(21) C(19) 2.512(16) ? . .
C(21) C(20) 2.606(18) ? . .

loop_
_geom_torsion_atom_site_label_1
_geom_torsion_atom_site_label_2
_geom_torsion_atom_site_label_3
_geom_torsion_atom_site_label_4
_geom_torsion
_geom_torsion_publ_flag
_geom_torsion_site_symmetry_1
_geom_torsion_site_symmetry_2
_geom_torsion_site_symmetry_3
_geom_torsion_site_symmetry_4
O(2) Sm(1) O(2) C(9) 49.7(6) ? . . 4_655 4_655
O(2) Sm(1) O(2) C(9) 49.7(6) ? 4_655 . . .
O(2) Sm(1) O(4) C(17) 127.4(5) ? . . . .
O(4) Sm(1) O(2) C(9) 154.3(5) ? . . . .
O(2) Sm(1) O(4) C(17) -101.3(6) ? . . 4_655 4_655
O(4) Sm(1) O(2) C(9) -82.0(6) ? 4_655 . . .
O(2) Sm(1) N(1) C(1) 29.9(5) ? . . . .
O(2) Sm(1) N(1) C(5) -156.9(5) ? . . . .
N(1) Sm(1) O(2) C(9) -29.3(6) ? . . . .
O(2) Sm(1) N(1) C(1) -98.5(5) ? . . 4_655 4_655
O(2) Sm(1) N(1) C(5) 74.6(5) ? . . 4_655 4_655
N(1) Sm(1) O(2) C(9) 150.5(6) ? 4_655 . . .
O(2) Sm(1) N(2) C(6) -126.6(5) ? . . . .
O(2) Sm(1) N(2) C(8) 10.4(4) ? . . . .
N(2) Sm(1) O(2) C(9) 5.3(6) ? . . . .
O(2) Sm(1) N(2) C(6) 84.4(5) ? . . 4_655 4_655
O(2) Sm(1) N(2) C(8) -138.6(5) ? . . 4_655 4_655
N(2) Sm(1) O(2) C(9) 87.9(6) ? 4_655 . . .
O(2) Sm(1) N(4) C(14) 113.5(5) ? . . . .
O(2) Sm(1) N(4) C(16) -108.0(4) ? . . . .
N(4) Sm(1) O(2) C(9) -103.1(6) ? . . . .
O(2) Sm(1) N(4) C(14) -46.7(5) ? . . 4_655 4_655
O(2) Sm(1) N(4) C(16) 91.9(4) ? . . 4_655 4_655
N(4) Sm(1) O(2) C(9) -145.6(6) ? 4_655 . . .
O(2) Sm(1) O(4) C(17) -101.3(6) ? 4_655 . . .
O(4) Sm(1) O(2) C(9) -82.0(6) ? . . 4_655 4_655
O(2) Sm(1) O(4) C(17) 127.4(5) ? 4_655 . 4_655 4_655
O(4) Sm(1) O(2) C(9) 154.3(5) ? 4_655 . 4_655 4_655
O(2) Sm(1) N(1) C(1) -98.5(5) ? 4_655 . . .
O(2) Sm(1) N(1) C(5) 74.6(5) ? 4_655 . . .
N(1) Sm(1) O(2) C(9) 150.5(6) ? . . 4_655 4_655
O(2) Sm(1) N(1) C(1) 29.9(5) ? 4_655 . 4_655 4_655
O(2) Sm(1) N(1) C(5) -156.9(5) ? 4_655 . 4_655 4_655
N(1) Sm(1) O(2) C(9) -29.3(6) ? 4_655 . 4_655 4_655
O(2) Sm(1) N(2) C(6) 84.4(5) ? 4_655 . . .
O(2) Sm(1) N(2) C(8) -138.6(5) ? 4_655 . . .
N(2) Sm(1) O(2) C(9) 87.9(6) ? . . 4_655 4_655
O(2) Sm(1) N(2) C(6) -126.6(5) ? 4_655 . 4_655 4_655
O(2) Sm(1) N(2) C(8) 10.4(4) ? 4_655 . 4_655 4_655
N(2) Sm(1) O(2) C(9) 5.3(6) ? 4_655 . 4_655 4_655
O(2) Sm(1) N(4) C(14) -46.7(5) ? 4_655 . . .
O(2) Sm(1) N(4) C(16) 91.9(4) ? 4_655 . . .
N(4) Sm(1) O(2) C(9) -145.6(6) ? . . 4_655 4_655
O(2) Sm(1) N(4) C(14) 113.5(5) ? 4_655 . 4_655 4_655
O(2) Sm(1) N(4) C(16) -108.0(4) ? 4_655 . 4_655 4_655
N(4) Sm(1) O(2) C(9) -103.1(6) ? 4_655 . 4_655 4_655
O(4) Sm(1) O(4) C(17) 29.0(6) ? . . 4_655 4_655
O(4) Sm(1) O(4) C(17) 29.0(6) ? 4_655 . . .
O(4) Sm(1) N(1) C(1) -152.9(4) ? . . . .
O(4) Sm(1) N(1) C(5) 20.3(5) ? . . . .
N(1) Sm(1) O(4) C(17) -49.1(6) ? . . . .
O(4) Sm(1) N(1) C(1) 84.4(5) ? . . 4_655 4_655
O(4) Sm(1) N(1) C(5) -102.4(5) ? . . 4_655 4_655
N(1) Sm(1) O(4) C(17) 131.1(6) ? 4_655 . . .
O(4) Sm(1) N(2) C(6) 104.5(5) ? . . . .
O(4) Sm(1) N(2) C(8) -118.5(5) ? . . . .
N(2) Sm(1) O(4) C(17) -122.5(6) ? . . . .
O(4) Sm(1) N(2) C(6) -52.8(5) ? . . 4_655 4_655
O(4) Sm(1) N(2) C(8) 84.2(5) ? . . 4_655 4_655
N(2) Sm(1) O(4) C(17) -164.6(6) ? 4_655 . . .
O(4) Sm(1) N(4) C(14) -120.2(6) ? . . . .
O(4) Sm(1) N(4) C(16) 18.3(4) ? . . . .
N(4) Sm(1) O(4) C(17) -13.6(5) ? . . . .
O(4) Sm(1) N(4) C(14) 93.1(5) ? . . 4_655 4_655
O(4) Sm(1) N(4) C(16) -128.4(4) ? . . 4_655 4_655
N(4) Sm(1) O(4) C(17) 66.6(6) ? 4_655 . . .
O(4) Sm(1) N(1) C(1) 84.4(5) ? 4_655 . . .
O(4) Sm(1) N(1) C(5) -102.4(5) ? 4_655 . . .
N(1) Sm(1) O(4) C(17) 131.1(6) ? . . 4_655 4_655
O(4) Sm(1) N(1) C(1) -152.9(4) ? 4_655 . 4_655 4_655
O(4) Sm(1) N(1) C(5) 20.3(5) ? 4_655 . 4_655 4_655
N(1) Sm(1) O(4) C(17) -49.1(6) ? 4_655 . 4_655 4_655
O(4) Sm(1) N(2) C(6) -52.8(5) ? 4_655 . . .
O(4) Sm(1) N(2) C(8) 84.2(5) ? 4_655 . . .
N(2) Sm(1) O(4) C(17) -164.6(6) ? . . 4_655 4_655
O(4) Sm(1) N(2) C(6) 104.5(5) ? 4_655 . 4_655 4_655
O(4) Sm(1) N(2) C(8) -118.5(5) ? 4_655 . 4_655 4_655
N(2) Sm(1) O(4) C(17) -122.5(6) ? 4_655 . 4_655 4_655
O(4) Sm(1) N(4) C(14) 93.1(5) ? 4_655 . . .
O(4) Sm(1) N(4) C(16) -128.4(4) ? 4_655 . . .
N(4) Sm(1) O(4) C(17) 66.6(6) ? . . 4_655 4_655
O(4) Sm(1) N(4) C(14) -120.2(6) ? 4_655 . 4_655 4_655
O(4) Sm(1) N(4) C(16) 18.3(4) ? 4_655 . 4_655 4_655
N(4) Sm(1) O(4) C(17) -13.6(5) ? 4_655 . 4_655 4_655
N(1) Sm(1) N(1) C(1) -34(37) ? . . 4_655 4_655
N(1) Sm(1) N(1) C(5) 139(36) ? . . 4_655 4_655
N(1) Sm(1) N(1) C(1) -34(37) ? 4_655 . . .
N(1) Sm(1) N(1) C(5) 139(36) ? 4_655 . . .
N(1) Sm(1) N(2) C(6) 17.2(4) ? . . . .
N(1) Sm(1) N(2) C(8) 154.2(5) ? . . . .
N(2) Sm(1) N(1) C(1) -4.4(4) ? . . . .
N(2) Sm(1) N(1) C(5) 168.8(5) ? . . . .
N(1) Sm(1) N(2) C(6) -162.9(4) ? . . 4_655 4_655
N(1) Sm(1) N(2) C(8) -25.9(5) ? . . 4_655 4_655
N(2) Sm(1) N(1) C(1) -64.1(5) ? 4_655 . . .
N(2) Sm(1) N(1) C(5) 109.1(5) ? 4_655 . . .
N(1) Sm(1) N(4) C(14) 22.4(5) ? . . . .
N(1) Sm(1) N(4) C(16) 160.9(5) ? . . . .
N(4) Sm(1) N(1) C(1) 171.7(5) ? . . . .
N(4) Sm(1) N(1) C(5) -15.2(5) ? . . . .
N(1) Sm(1) N(4) C(14) -157.5(5) ? . . 4_655 4_655
N(1) Sm(1) N(4) C(16) -18.9(5) ? . . 4_655 4_655
N(4) Sm(1) N(1) C(1) 119.7(5) ? 4_655 . . .
N(4) Sm(1) N(1) C(5) -67.1(5) ? 4_655 . . .
N(1) Sm(1) N(2) C(6) -162.9(4) ? 4_655 . . .
N(1) Sm(1) N(2) C(8) -25.9(5) ? 4_655 . . .
N(2) Sm(1) N(1) C(1) -64.1(5) ? . . 4_655 4_655
N(2) Sm(1) N(1) C(5) 109.1(5) ? . . 4_655 4_655
N(1) Sm(1) N(2) C(6) 17.2(4) ? 4_655 . 4_655 4_655
N(1) Sm(1) N(2) C(8) 154.2(5) ? 4_655 . 4_655 4_655
N(2) Sm(1) N(1) C(1) -4.4(4) ? 4_655 . 4_655 4_655
N(2) Sm(1) N(1) C(5) 168.8(5) ? 4_655 . 4_655 4_655
N(1) Sm(1) N(4) C(14) -157.5(5) ? 4_655 . . .
N(1) Sm(1) N(4) C(16) -18.9(5) ? 4_655 . . .
N(4) Sm(1) N(1) C(1) 119.7(5) ? . . 4_655 4_655
N(4) Sm(1) N(1) C(5) -67.1(5) ? . . 4_655 4_655
N(1) Sm(1) N(4) C(14) 22.4(5) ? 4_655 . 4_655 4_655
N(1) Sm(1) N(4) C(16) 160.9(5) ? 4_655 . 4_655 4_655
N(4) Sm(1) N(1) C(1) 171.7(5) ? 4_655 . 4_655 4_655
N(4) Sm(1) N(1) C(5) -15.2(5) ? 4_655 . 4_655 4_655
N(2) Sm(1) N(2) C(6) 146.4(5) ? . . 4_655 4_655
N(2) Sm(1) N(2) C(8) -76.6(5) ? . . 4_655 4_655
N(2) Sm(1) N(2) C(6) 146.4(5) ? 4_655 . . .
N(2) Sm(1) N(2) C(8) -76.6(5) ? 4_655 . . .
N(2) Sm(1) N(4) C(14) 26.6(6) ? . . . .
N(2) Sm(1) N(4) C(16) 165.1(4) ? . . . .
N(4) Sm(1) N(2) C(6) 13.1(6) ? . . . .
N(4) Sm(1) N(2) C(8) 150.1(4) ? . . . .
N(2) Sm(1) N(4) C(14) -81.1(6) ? . . 4_655 4_655
N(2) Sm(1) N(4) C(16) 57.4(5) ? . . 4_655 4_655
N(4) Sm(1) N(2) C(6) -87.3(5) ? 4_655 . . .
N(4) Sm(1) N(2) C(8) 49.7(5) ? 4_655 . . .
N(2) Sm(1) N(4) C(14) -81.1(6) ? 4_655 . . .
N(2) Sm(1) N(4) C(16) 57.4(5) ? 4_655 . . .
N(4) Sm(1) N(2) C(6) -87.3(5) ? . . 4_655 4_655
N(4) Sm(1) N(2) C(8) 49.7(5) ? . . 4_655 4_655
N(2) Sm(1) N(4) C(14) 26.6(6) ? 4_655 . 4_655 4_655
N(2) Sm(1) N(4) C(16) 165.1(4) ? 4_655 . 4_655 4_655
N(4) Sm(1) N(2) C(6) 13.1(6) ? 4_655 . 4_655 4_655
N(4) Sm(1) N(2) C(8) 150.1(4) ? 4_655 . 4_655 4_655
N(4) Sm(1) N(4) C(14) 156.7(5) ? . . 4_655 4_655
N(4) Sm(1) N(4) C(16) -64.7(4) ? . . 4_655 4_655
N(4) Sm(1) N(4) C(14) 156.7(5) ? 4_655 . . .
N(4) Sm(1) N(4) C(16) -64.7(4) ? 4_655 . . .
C(6) O(1) C(7) C(8) -0.4(7) ? . . . .
C(7) O(1) C(6) N(2) -0.2(8) ? . . . .
C(7) O(1) C(6) C(1) 174.3(6) ? . . . .
Sm(1) O(2) C(9) N(3) 162.2(5) ? . . . .
Sm(1) O(2) C(9) C(8) -18.6(9) ? . . . .
C(14) O(3) C(15) C(16) 0.7(7) ? . . . .
C(15) O(3) C(14) N(4) -3.3(9) ? . . . .
C(15) O(3) C(14) C(5) 174.9(6) ? . . . .
Sm(1) O(4) C(17) N(5) -170.6(6) ? . . . .
Sm(1) O(4) C(17) C(16) 7.5(10) ? . . . .
O(9) O(9) N(7) O(8) -79(61) ? 4_655 . . .
O(9) O(9) N(7) O(10) 97(61) ? 4_655 . . .
N(7) O(9) O(9) N(7) 23(82) ? . . 4_655 4_655
Sm(1) N(1) C(1) C(2) 171.2(5) ? . . . .
Sm(1) N(1) C(1) C(6) -6.5(7) ? . . . .
Sm(1) N(1) C(5) C(4) -172.0(5) ? . . . .
Sm(1) N(1) C(5) C(14) 7.5(8) ? . . . .
C(1) N(1) C(5) C(4) 1.3(10) ? . . . .
C(1) N(1) C(5) C(14) -179.1(6) ? . . . .
C(5) N(1) C(1) C(2) -2.1(10) ? . . . .
C(5) N(1) C(1) C(6) -179.8(5) ? . . . .
Sm(1) N(2) C(6) O(1) 143.9(5) ? . . . .
Sm(1) N(2) C(6) C(1) -30.3(9) ? . . . .
Sm(1) N(2) C(8) C(7) -142.2(5) ? . . . .
Sm(1) N(2) C(8) C(9) -20.3(7) ? . . . .
C(6) N(2) C(8) C(7) -1.0(7) ? . . . .
C(6) N(2) C(8) C(9) 121.0(6) ? . . . .
C(8) N(2) C(6) O(1) 0.8(9) ? . . . .
C(8) N(2) C(6) C(1) -173.5(6) ? . . . .
C(9) N(3) C(10) C(11) 63.2(12) ? . . . .
C(9) N(3) C(10) C(12) -177.2(7) ? . . . .
C(9) N(3) C(10) C(13) -60.7(11) ? . . . .
C(10) N(3) C(9) O(2) -0.4(11) ? . . . .
C(10) N(3) C(9) C(8) -179.7(6) ? . . . .
Sm(1) N(4) C(14) O(3) 148.5(5) ? . . . .
Sm(1) N(4) C(14) C(5) -29.7(9) ? . . . .
Sm(1) N(4) C(16) C(15) -146.0(4) ? . . . .
Sm(1) N(4) C(16) C(17) -21.1(6) ? . . . .
C(14) N(4) C(16) C(15) -3.3(7) ? . . . .
C(14) N(4) C(16) C(17) 121.6(6) ? . . . .
C(16) N(4) C(14) O(3) 4.4(9) ? . . . .
C(16) N(4) C(14) C(5) -173.8(6) ? . . . .
C(17) N(5) C(18) C(19) 171.6(9) ? . . . .
C(17) N(5) C(18) C(20) 53.6(13) ? . . . .
C(17) N(5) C(18) C(21) -68.7(12) ? . . . .
C(18) N(5) C(17) O(4) 6.2(15) ? . . . .
C(18) N(5) C(17) C(16) -172.1(8) ? . . . .
N(1) C(1) C(2) C(3) 0.1(8) ? . . . .
N(1) C(1) C(6) O(1) -150.1(6) ? . . . .
N(1) C(1) C(6) N(2) 24.3(9) ? . . . .
C(2) C(1) C(6) O(1) 32.4(10) ? . . . .
C(2) C(1) C(6) N(2) -153.2(7) ? . . . .
C(6) C(1) C(2) C(3) 177.4(7) ? . . . .
C(1) C(2) C(3) C(4) 2.8(11) ? . . . .
C(2) C(3) C(4) C(5) -3.5(11) ? . . . .
C(3) C(4) C(5) N(1) 1.4(11) ? . . . .
C(3) C(4) C(5) C(14) -178.1(7) ? . . . .
N(1) C(5) C(14) O(3) -164.1(6) ? . . . .
N(1) C(5) C(14) N(4) 14.0(10) ? . . . .
C(4) C(5) C(14) O(3) 15.4(11) ? . . . .
C(4) C(5) C(14) N(4) -166.4(7) ? . . . .
O(1) C(7) C(8) N(2) 0.8(7) ? . . . .
O(1) C(7) C(8) C(9) -114.2(6) ? . . . .
N(2) C(8) C(9) O(2) 23.1(8) ? . . . .
N(2) C(8) C(9) N(3) -157.6(6) ? . . . .
C(7) C(8) C(9) O(2) 137.9(7) ? . . . .
C(7) C(8) C(9) N(3) -42.8(9) ? . . . .
O(3) C(15) C(16) N(4) 1.5(7) ? . . . .
O(3) C(15) C(16) C(17) -115.3(7) ? . . . .
N(4) C(16) C(17) O(4) 8.8(9) ? . . . .
N(4) C(16) C(17) N(5) -172.9(7) ? . . . .
C(15) C(16) C(17) O(4) 123.8(7) ? . . . .
C(15) C(16) C(17) N(5) -57.8(10) ? . . . .
